data_7202344
loop_
_publ_author_name
'Chandran, Sreekanth K.'
'Thakuria, Ranjit'
'Nangia, Ashwini'

_publ_section_title
;
 Silver(I) complexes of N-4-halophenyl-N&#x2032;-4-pyridyl ureas.
 Isostructurality, urea&#x22EF;nitrate hydrogen bonding, and
 Ag&#x22EF;halogen interaction
;
_journal_issue 12
_journal_name_full CrystEngComm
_journal_page_first 1891
_journal_paper_doi 10.1039/b810549a
_journal_volume 10
_journal_year 2008
_chemical_formula_moiety '(C26 H25 Ag N7 O2) (C24 H22 Ag N6 O2) 2(N O3)'
_chemical_formula_sum 'C50 H47 Ag2 N15 O10'
_chemical_formula_weight 1233.77
_chemical_name_systematic
;
?
;
_space_group_IT_number 14
_symmetry_cell_setting monoclinic
_symmetry_space_group_name_Hall '-P 2ybc'
_symmetry_space_group_name_H-M 'P 1 21/c 1'
_atom_sites_solution_hydrogens geom
_atom_sites_solution_primary direct
_atom_sites_solution_secondary difmap
_audit_creation_method SHELXL-97
_cell_angle_alpha 90.00
_cell_angle_beta 102.6250(10)
_cell_angle_gamma 90.00
_cell_formula_units_Z 4
_cell_length_a 19.4555(12)
_cell_length_b 25.7212(16)
_cell_length_c 10.2172(6)
_cell_measurement_reflns_used 9179
_cell_measurement_temperature 100(2)
_cell_measurement_theta_max 26.01
_cell_measurement_theta_min 2.19
_cell_volume 4989.3(5)
_computing_cell_refinement 'Bruker SMART'
_computing_data_collection 'Bruker SMART'
_computing_data_reduction 'Bruker SAINT'
_computing_molecular_graphics 'Bruker SHELXTL'
_computing_publication_material 'Bruker SHELXTL'
_computing_structure_refinement 'SHELXL-97 (Sheldrick, 1997)'
_computing_structure_solution 'SHELXS-97 (Sheldrick, 1990)'
_diffrn_ambient_temperature 100(2)
_diffrn_measured_fraction_theta_full 1.000
_diffrn_measured_fraction_theta_max 1.000
_diffrn_measurement_device_type 'CCD area detector'
_diffrn_measurement_method 'phi and omega scans'
_diffrn_radiation_monochromator graphite
_diffrn_radiation_source 'fine-focus sealed tube'
_diffrn_radiation_type MoK\a
_diffrn_radiation_wavelength 0.71073
_diffrn_reflns_av_R_equivalents 0.0299
_diffrn_reflns_av_sigmaI/netI 0.0218
_diffrn_reflns_limit_h_max 23
_diffrn_reflns_limit_h_min -23
_diffrn_reflns_limit_k_max 30
_diffrn_reflns_limit_k_min -30
_diffrn_reflns_limit_l_max 12
_diffrn_reflns_limit_l_min -12
_diffrn_reflns_number 47673
_diffrn_reflns_theta_full 25.00
_diffrn_reflns_theta_max 25.00
_diffrn_reflns_theta_min 1.07
_exptl_absorpt_coefficient_mu 0.861
_exptl_absorpt_correction_T_max 0.8466
_exptl_absorpt_correction_T_min 0.7137
_exptl_absorpt_correction_type multi-scan
_exptl_absorpt_process_details 'Bruker AXS SADABS program'
_exptl_crystal_colour colourless
_exptl_crystal_density_diffrn 1.643
_exptl_crystal_density_method 'not measured'
_exptl_crystal_description needle
_exptl_crystal_F_000 2504
_exptl_crystal_size_max 0.42
_exptl_crystal_size_mid 0.20
_exptl_crystal_size_min 0.20
_refine_diff_density_max 0.694
_refine_diff_density_min -0.252
_refine_diff_density_rms 0.070
_refine_ls_extinction_method none
_refine_ls_goodness_of_fit_ref 1.041
_refine_ls_hydrogen_treatment mixed
_refine_ls_matrix_type full
_refine_ls_number_parameters 727
_refine_ls_number_reflns 8789
_refine_ls_number_restraints 0
_refine_ls_restrained_S_all 1.041
_refine_ls_R_factor_all 0.0378
_refine_ls_R_factor_gt 0.0307
_refine_ls_shift/su_max 0.003
_refine_ls_shift/su_mean 0.000
_refine_ls_structure_factor_coef Fsqd
_refine_ls_weighting_details 'calc w=1/[\s^2^(Fo^2^)+(0.0398P)^2^+4.2437P] where P=(Fo^2^+2Fc^2^)/3'
_refine_ls_weighting_scheme calc
_refine_ls_wR_factor_gt 0.0742
_refine_ls_wR_factor_ref 0.0787
_reflns_number_gt 7602
_reflns_number_total 8789
_reflns_threshold_expression >2sigma(I)
_cod_data_source_file B810549A.txt
_cod_data_source_block 6_protio
_cod_depositor_comments
;
The following automatic conversions were performed:
'_symmetry_cell_setting' value 'Monoclinic' changed to 'monoclinic'
according to '/home/saulius/struct/CIF-dictionaries/cif_core.dic'
dictionary named 'cif_core.dic' version 2.4.1 from 2010-06-29.

Automatic conversion script
Id: cif_fix_enum 1527 2010-12-29 10:47:43Z saulius 
;
_cod_original_sg_symbol_Hall '-P 2ybc '
_cod_original_sg_symbol_H-M 'P2(1)/c '
_cod_database_code 7202344

loop_
_symmetry_equiv_pos_as_xyz
'x, y, z'
'-x, y+1/2, -z+1/2'
'-x, -y, -z'
'x, -y-1/2, z-1/2'

loop_
_atom_site_label
_atom_site_type_symbol
_atom_site_fract_x
_atom_site_fract_y
_atom_site_fract_z
_atom_site_U_iso_or_equiv
_atom_site_adp_type
_atom_site_occupancy
_atom_site_symmetry_multiplicity
_atom_site_calc_flag
_atom_site_refinement_flags
_atom_site_disorder_assembly
_atom_site_disorder_group
Ag1 Ag 0.310726(10) 0.534781(8) 0.85901(2) 0.02877(7) Uani 1 1 d . . .
Ag2 Ag 0.181217(11) 0.277419(9) 0.13427(2) 0.03353(7) Uani 1 1 d . . .
C1 C 0.72062(14) 0.48233(12) 1.7610(3) 0.0318(6) Uani 1 1 d . . .
H1A H 0.7221 0.5192 1.7676 0.038 Uiso 1 1 calc R . .
C2 C 0.76328(15) 0.45230(13) 1.8586(3) 0.0408(7) Uani 1 1 d . . .
H2A H 0.7936 0.4687 1.9325 0.049 Uiso 1 1 calc R . .
C3 C 0.76224(16) 0.39898(14) 1.8497(3) 0.0446(8) Uani 1 1 d . . .
H3A H 0.7924 0.3786 1.9157 0.053 Uiso 1 1 calc R . .
C4 C 0.71682(16) 0.37549(12) 1.7435(3) 0.0421(8) Uani 1 1 d . . .
H4A H 0.7152 0.3386 1.7383 0.051 Uiso 1 1 calc R . .
C5 C 0.67343(14) 0.40460(11) 1.6440(3) 0.0309(6) Uani 1 1 d . . .
H5A H 0.6428 0.3879 1.5709 0.037 Uiso 1 1 calc R . .
C6 C 0.67553(13) 0.45836(10) 1.6529(2) 0.0262(6) Uani 1 1 d . . .
C7 C 0.59923(12) 0.48047(10) 1.4309(3) 0.0236(5) Uani 1 1 d . . .
C8 C 0.47364(13) 0.56817(10) 1.2113(3) 0.0276(6) Uani 1 1 d . . .
H8A H 0.4884 0.5995 1.2584 0.033 Uiso 1 1 calc R . .
C9 C 0.42008(13) 0.56890(10) 1.0991(3) 0.0276(6) Uani 1 1 d . . .
H9 H 0.3977 0.6012 1.0719 0.033 Uiso 1 1 calc R . .
C10 C 0.42983(13) 0.48182(10) 1.0681(3) 0.0272(6) Uani 1 1 d . . .
H10 H 0.4149 0.4513 1.0175 0.033 Uiso 1 1 calc R . .
C11 C 0.48332(13) 0.47694(10) 1.1804(3) 0.0251(5) Uani 1 1 d . . .
H11 H 0.5041 0.4440 1.2059 0.030 Uiso 1 1 calc R . .
C12 C 0.21946(13) 0.56549(9) 0.5871(2) 0.0240(5) Uani 1 1 d . . .
H12 H 0.2640 0.5680 0.5636 0.029 Uiso 1 1 calc R . .
C13 C 0.15973(13) 0.57311(10) 0.4886(2) 0.0239(5) Uani 1 1 d . . .
H13 H 0.1635 0.5805 0.3994 0.029 Uiso 1 1 calc R . .
C14 C 0.09344(12) 0.56995(9) 0.5198(2) 0.0212(5) Uani 1 1 d . . .
C15 C 0.09154(13) 0.56009(10) 0.6536(2) 0.0263(6) Uani 1 1 d . . .
H15 H 0.0479 0.5586 0.6808 0.032 Uiso 1 1 calc R . .
C16 C 0.15378(13) 0.55267(10) 0.7447(3) 0.0269(6) Uani 1 1 d . . .
H16 H 0.1514 0.5456 0.8349 0.032 Uiso 1 1 calc R . .
C17 C 0.50645(12) 0.52128(10) 1.2562(2) 0.0228(5) Uani 1 1 d . . .
C18 C -0.15498(12) 0.57766(9) 0.2826(3) 0.0225(5) Uani 1 1 d . . .
C19 C -0.19376(13) 0.57839(10) 0.3826(3) 0.0259(6) Uani 1 1 d . . .
H19 H -0.1704 0.5782 0.4746 0.031 Uiso 1 1 calc R . .
C20 C -0.26674(13) 0.57938(10) 0.3465(3) 0.0282(6) Uani 1 1 d . . .
H20 H -0.2930 0.5796 0.4148 0.034 Uiso 1 1 calc R . .
C21 C -0.30215(13) 0.58005(10) 0.2138(3) 0.0288(6) Uani 1 1 d . . .
H21 H -0.3521 0.5813 0.1908 0.035 Uiso 1 1 calc R . .
C22 C -0.26378(13) 0.57882(10) 0.1145(3) 0.0275(6) Uani 1 1 d . . .
H22 H -0.2876 0.5788 0.0228 0.033 Uiso 1 1 calc R . .
C23 C -0.19062(13) 0.57759(9) 0.1485(3) 0.0247(5) Uani 1 1 d . . .
H23 H -0.1647 0.5767 0.0798 0.030 Uiso 1 1 calc R . .
C24 C 0.55665(15) 0.23062(13) 1.0890(3) 0.0407(7) Uani 1 1 d . . .
H24 H 0.5519 0.1948 1.0663 0.049 Uiso 1 1 calc R . .
C25 C 0.59973(17) 0.24583(16) 1.2085(3) 0.0519(9) Uani 1 1 d . . .
H25 H 0.6239 0.2202 1.2683 0.062 Uiso 1 1 calc R . .
C26 C 0.60828(16) 0.29772(16) 1.2423(3) 0.0497(9) Uani 1 1 d . . .
H26 H 0.6386 0.3080 1.3242 0.060 Uiso 1 1 calc R . .
C27 C 0.57223(15) 0.33446(14) 1.1554(3) 0.0423(7) Uani 1 1 d . . .
H27 H 0.5779 0.3702 1.1782 0.051 Uiso 1 1 calc R . .
C28 C 0.52775(15) 0.32011(12) 1.0350(3) 0.0358(7) Uani 1 1 d . . .
H28 H 0.5029 0.3458 0.9763 0.043 Uiso 1 1 calc R . .
C29 C 0.51997(14) 0.26780(11) 1.0013(3) 0.0320(6) Uani 1 1 d . . .
C30 C 0.43397(13) 0.27623(10) 0.7819(3) 0.0269(6) Uani 1 1 d . . .
C31 C 0.34957(13) 0.25363(10) 0.5688(3) 0.0256(6) Uani 1 1 d . . .
C32 C 0.32865(14) 0.30349(10) 0.5216(3) 0.0293(6) Uani 1 1 d . . .
H32 H 0.3468 0.3334 0.5721 0.035 Uiso 1 1 calc R . .
C33 C 0.28140(14) 0.30844(10) 0.4010(3) 0.0300(6) Uani 1 1 d . . .
H33 H 0.2675 0.3426 0.3707 0.036 Uiso 1 1 calc R . .
C34 C 0.32020(14) 0.21181(10) 0.4883(3) 0.0300(6) Uani 1 1 d . . .
H34 H 0.3324 0.1772 0.5167 0.036 Uiso 1 1 calc R . .
C35 C 0.27398(14) 0.22064(11) 0.3690(3) 0.0310(6) Uani 1 1 d . . .
H35 H 0.2554 0.1915 0.3158 0.037 Uiso 1 1 calc R . .
C36 C 0.08728(14) 0.29722(11) -0.1433(3) 0.0302(6) Uani 1 1 d . . .
H36 H 0.1016 0.3320 -0.1208 0.036 Uiso 1 1 calc R . .
C37 C 0.04200(14) 0.28866(10) -0.2644(3) 0.0297(6) Uani 1 1 d . . .
H37 H 0.0264 0.3168 -0.3237 0.036 Uiso 1 1 calc R . .
C38 C 0.01907(13) 0.23786(10) -0.2996(3) 0.0265(6) Uani 1 1 d . . .
C39 C 0.04584(14) 0.19858(10) -0.2076(3) 0.0296(6) Uani 1 1 d . . .
H39 H 0.0323 0.1634 -0.2270 0.035 Uiso 1 1 calc R . .
C40 C 0.09168(14) 0.21098(11) -0.0893(3) 0.0315(6) Uani 1 1 d . . .
H40 H 0.1094 0.1835 -0.0291 0.038 Uiso 1 1 calc R . .
C41 C -0.06446(13) 0.25810(11) -0.5133(3) 0.0278(6) Uani 1 1 d . . .
C42 C -0.15156(14) 0.25183(10) -0.7306(3) 0.0273(6) Uani 1 1 d . . .
C43 C -0.17611(15) 0.30284(11) -0.7385(3) 0.0344(6) Uani 1 1 d . . .
H43 H -0.1578 0.3271 -0.6695 0.041 Uiso 1 1 calc R . .
C44 C -0.22765(16) 0.31771(12) -0.8484(3) 0.0390(7) Uani 1 1 d . . .
H44 H -0.2447 0.3524 -0.8535 0.047 Uiso 1 1 calc R . .
C45 C -0.25482(17) 0.28358(12) -0.9501(3) 0.0390(7) Uani 1 1 d . . .
H45 H -0.2905 0.2944 -1.0242 0.047 Uiso 1 1 calc R . .
C46 C -0.22941(16) 0.23344(12) -0.9429(3) 0.0375(7) Uani 1 1 d . . .
H46 H -0.2474 0.2095 -1.0129 0.045 Uiso 1 1 calc R . .
C47 C -0.17802(15) 0.21770(11) -0.8347(3) 0.0321(6) Uani 1 1 d . . .
H47 H -0.1605 0.1831 -0.8314 0.039 Uiso 1 1 calc R . .
C48 C 0.13535(15) 0.41666(12) 0.1862(3) 0.0344(7) Uani 1 1 d . . .
C49 C 0.10117(16) 0.46422(12) 0.2133(3) 0.0379(7) Uani 1 1 d . . .
H49A H 0.1368 0.4911 0.2438 0.057 Uiso 1 1 calc R . .
H49B H 0.0748 0.4578 0.2832 0.057 Uiso 1 1 calc R . .
H49C H 0.0688 0.4759 0.1313 0.057 Uiso 1 1 calc R . .
C50 C -0.03505(13) 0.57646(10) 0.4290(3) 0.0235(5) Uani 1 1 d . . .
H1 H 0.4751(15) 0.2169(12) 0.876(3) 0.029(8) Uiso 1 1 d . . .
H2 H 0.4025(14) 0.2140(12) 0.700(3) 0.023(8) Uiso 1 1 d . . .
H3 H 0.6289(14) 0.5208(12) 1.590(3) 0.027(8) Uiso 1 1 d . . .
H4 H 0.5589(14) 0.5457(11) 1.418(3) 0.019(8) Uiso 1 1 d . . .
H5 H 0.0422(13) 0.5840(10) 0.349(3) 0.013(7) Uiso 1 1 d . . .
H6 H -0.0650(13) 0.5743(9) 0.252(3) 0.007(7) Uiso 1 1 d . . .
H7 H -0.0354(14) 0.1941(12) -0.424(3) 0.023(8) Uiso 1 1 d . . .
H8 H -0.0959(14) 0.2000(12) -0.623(3) 0.023(7) Uiso 1 1 d . . .
N1 N 0.47550(12) 0.24898(10) 0.8841(2) 0.0301(5) Uani 1 1 d . . .
N2 N 0.39631(12) 0.24256(9) 0.6861(2) 0.0271(5) Uani 1 1 d . . .
N3 N 0.25344(11) 0.26844(9) 0.3228(2) 0.0283(5) Uani 1 1 d . . .
N4 N 0.11294(11) 0.25971(9) -0.0539(2) 0.0291(5) Uani 1 1 d . . .
N5 N -0.02704(12) 0.22434(9) -0.4167(2) 0.0278(5) Uani 1 1 d . . .
N6 N -0.10233(12) 0.23146(10) -0.6211(2) 0.0295(5) Uani 1 1 d . . .
N7 N -0.08090(11) 0.57696(9) 0.3079(2) 0.0233(5) Uani 1 1 d . . .
N8 N 0.03457(11) 0.57558(9) 0.4170(2) 0.0232(5) Uani 1 1 d . . .
N9 N 0.21782(11) 0.55464(8) 0.7159(2) 0.0236(5) Uani 1 1 d . . .
N10 N 0.39748(10) 0.52638(8) 1.0252(2) 0.0259(5) Uani 1 1 d . . .
N11 N 0.55716(11) 0.52162(9) 1.3739(2) 0.0260(5) Uani 1 1 d . . .
N12 N 0.63191(11) 0.49131(9) 1.5602(2) 0.0263(5) Uani 1 1 d . . .
N13 N 0.42120(16) 0.38516(9) 0.3552(3) 0.0440(7) Uani 1 1 d . . .
N14 N 0.16225(15) 0.37920(11) 0.1637(3) 0.0456(6) Uani 1 1 d . . .
N17 N 0.02869(12) 0.59738(9) 0.0676(2) 0.0300(5) Uani 1 1 d . . .
O1 O 0.42873(10) 0.32323(7) 0.77473(18) 0.0309(4) Uani 1 1 d . . .
O2 O -0.06252(9) 0.30499(7) -0.50171(19) 0.0308(4) Uani 1 1 d . . .
O3 O -0.05242(9) 0.57688(8) 0.53636(18) 0.0360(5) Uani 1 1 d . . .
O4 O 0.60658(9) 0.44090(7) 1.37117(19) 0.0332(4) Uani 1 1 d . . .
O5 O 0.06168(10) 0.62084(7) 0.16848(18) 0.0329(4) Uani 1 1 d . . .
O6 O 0.03862(11) 0.60878(8) -0.04561(19) 0.0393(5) Uani 1 1 d . . .
O7 O -0.01447(11) 0.56256(8) 0.08101(19) 0.0374(5) Uani 1 1 d . . .
O8 O 0.45898(14) 0.38966(10) 0.4688(3) 0.0582(6) Uani 1 1 d . . .
O9 O 0.36456(14) 0.40908(9) 0.3237(3) 0.0581(6) Uani 1 1 d . . .
O10 O 0.44133(15) 0.35726(9) 0.2708(3) 0.0612(7) Uani 1 1 d . . .

loop_
_atom_site_aniso_label
_atom_site_aniso_U_11
_atom_site_aniso_U_22
_atom_site_aniso_U_33
_atom_site_aniso_U_23
_atom_site_aniso_U_13
_atom_site_aniso_U_12
Ag1 0.02042(11) 0.03364(13) 0.02807(12) 0.00394(8) -0.00384(8) 0.00348(8)
Ag2 0.03104(12) 0.04340(14) 0.02669(12) 0.00039(9) 0.00748(9) -0.00264(9)
C1 0.0303(14) 0.0395(16) 0.0246(14) 0.0048(12) 0.0034(11) -0.0012(12)
C2 0.0292(15) 0.063(2) 0.0293(16) 0.0138(15) 0.0042(12) 0.0007(14)
C3 0.0326(16) 0.063(2) 0.0401(18) 0.0272(16) 0.0131(14) 0.0165(15)
C4 0.0443(18) 0.0386(17) 0.0508(19) 0.0158(15) 0.0264(16) 0.0131(14)
C5 0.0319(14) 0.0328(15) 0.0307(15) 0.0041(12) 0.0130(12) 0.0042(12)
C6 0.0243(13) 0.0317(15) 0.0234(13) 0.0055(11) 0.0072(11) 0.0023(11)
C7 0.0174(12) 0.0277(14) 0.0252(13) -0.0007(11) 0.0034(10) -0.0017(10)
C8 0.0256(13) 0.0274(14) 0.0296(14) -0.0016(11) 0.0060(11) -0.0012(11)
C9 0.0229(13) 0.0282(14) 0.0313(14) 0.0051(11) 0.0046(11) 0.0039(11)
C10 0.0230(13) 0.0283(14) 0.0290(14) -0.0005(11) 0.0029(11) -0.0043(11)
C11 0.0209(12) 0.0242(13) 0.0280(14) 0.0049(11) 0.0007(10) 0.0001(10)
C12 0.0213(12) 0.0232(13) 0.0270(14) 0.0007(11) 0.0043(10) 0.0024(10)
C13 0.0258(13) 0.0248(13) 0.0207(12) 0.0023(10) 0.0042(10) 0.0016(10)
C14 0.0232(12) 0.0177(12) 0.0209(12) 0.0006(10) 0.0008(10) 0.0006(10)
C15 0.0211(13) 0.0326(15) 0.0246(13) 0.0061(11) 0.0037(10) 0.0000(11)
C16 0.0264(13) 0.0314(14) 0.0220(13) 0.0044(11) 0.0033(11) 0.0012(11)
C17 0.0167(12) 0.0276(13) 0.0249(13) 0.0031(11) 0.0065(10) -0.0011(10)
C18 0.0208(12) 0.0167(12) 0.0278(13) 0.0029(10) 0.0006(10) 0.0007(10)
C19 0.0239(13) 0.0251(14) 0.0270(14) 0.0002(11) 0.0015(11) 0.0009(10)
C20 0.0258(13) 0.0237(14) 0.0350(15) -0.0032(11) 0.0063(11) -0.0002(11)
C21 0.0184(12) 0.0233(14) 0.0406(16) -0.0019(12) -0.0025(11) 0.0012(10)
C22 0.0281(14) 0.0213(13) 0.0279(14) 0.0016(11) -0.0054(11) -0.0002(11)
C23 0.0251(13) 0.0212(13) 0.0255(13) 0.0031(10) 0.0007(11) -0.0028(10)
C24 0.0374(17) 0.0511(19) 0.0355(17) 0.0090(14) 0.0122(14) 0.0114(14)
C25 0.0399(18) 0.080(3) 0.0347(18) 0.0122(18) 0.0068(15) 0.0209(18)
C26 0.0323(16) 0.088(3) 0.0280(16) -0.0021(17) 0.0045(13) 0.0057(17)
C27 0.0333(16) 0.057(2) 0.0371(17) -0.0046(15) 0.0095(13) -0.0028(15)
C28 0.0314(15) 0.0421(17) 0.0334(16) 0.0026(13) 0.0058(12) 0.0004(13)
C29 0.0228(13) 0.0434(17) 0.0326(15) 0.0067(13) 0.0124(12) 0.0038(12)
C30 0.0234(13) 0.0275(15) 0.0315(15) 0.0040(11) 0.0101(11) 0.0007(11)
C31 0.0231(13) 0.0257(14) 0.0308(14) 0.0007(11) 0.0122(11) 0.0009(10)
C32 0.0300(14) 0.0233(14) 0.0347(15) -0.0005(11) 0.0074(12) 0.0003(11)
C33 0.0318(14) 0.0241(14) 0.0338(15) 0.0028(11) 0.0068(12) 0.0024(11)
C34 0.0325(14) 0.0214(13) 0.0376(16) 0.0006(11) 0.0111(12) 0.0021(11)
C35 0.0318(15) 0.0284(15) 0.0349(15) -0.0050(12) 0.0122(12) -0.0019(12)
C36 0.0335(15) 0.0253(14) 0.0337(15) -0.0018(12) 0.0112(12) -0.0028(11)
C37 0.0313(14) 0.0265(14) 0.0332(15) 0.0014(12) 0.0110(12) -0.0018(11)
C38 0.0232(13) 0.0293(14) 0.0305(14) -0.0040(11) 0.0135(11) -0.0001(11)
C39 0.0302(14) 0.0242(14) 0.0371(16) -0.0027(12) 0.0136(12) -0.0005(11)
C40 0.0331(15) 0.0306(15) 0.0340(15) 0.0032(12) 0.0143(12) 0.0017(12)
C41 0.0222(13) 0.0315(16) 0.0319(15) -0.0024(12) 0.0111(11) -0.0005(11)
C42 0.0285(14) 0.0281(14) 0.0287(14) -0.0024(11) 0.0139(12) -0.0044(11)
C43 0.0413(16) 0.0300(15) 0.0310(15) -0.0033(12) 0.0063(13) -0.0021(12)
C44 0.0494(18) 0.0319(16) 0.0340(16) 0.0037(13) 0.0057(14) 0.0000(13)
C45 0.0477(18) 0.0413(18) 0.0257(15) 0.0068(13) 0.0030(13) -0.0085(14)
C46 0.0440(17) 0.0413(17) 0.0279(15) -0.0069(13) 0.0099(13) -0.0111(14)
C47 0.0349(15) 0.0303(15) 0.0343(15) -0.0037(12) 0.0148(13) -0.0049(12)
C48 0.0382(16) 0.0389(18) 0.0235(14) 0.0088(12) 0.0012(12) -0.0094(14)
C49 0.0446(17) 0.0418(18) 0.0285(15) -0.0024(13) 0.0109(13) -0.0099(14)
C50 0.0217(12) 0.0224(13) 0.0255(14) 0.0029(10) 0.0029(10) -0.0009(10)
N1 0.0292(12) 0.0252(13) 0.0350(14) 0.0050(10) 0.0052(10) 0.0032(10)
N2 0.0282(12) 0.0182(12) 0.0344(13) 0.0048(10) 0.0058(10) 0.0038(10)
N3 0.0283(12) 0.0303(12) 0.0284(12) -0.0003(10) 0.0107(10) -0.0003(10)
N4 0.0282(12) 0.0325(13) 0.0293(12) 0.0003(10) 0.0122(10) -0.0017(10)
N5 0.0279(12) 0.0216(13) 0.0346(13) -0.0054(10) 0.0083(10) -0.0028(10)
N6 0.0275(12) 0.0240(13) 0.0373(14) -0.0040(10) 0.0078(10) 0.0001(10)
N7 0.0204(11) 0.0309(13) 0.0180(11) 0.0033(9) 0.0030(10) -0.0010(9)
N8 0.0218(11) 0.0310(12) 0.0162(11) 0.0054(9) 0.0028(9) -0.0005(9)
N9 0.0226(11) 0.0221(11) 0.0237(11) 0.0013(9) 0.0000(9) 0.0024(9)
N10 0.0194(11) 0.0305(12) 0.0266(11) 0.0034(10) 0.0027(9) -0.0002(9)
N11 0.0249(12) 0.0250(12) 0.0250(12) -0.0048(10) -0.0012(9) 0.0004(9)
N12 0.0300(12) 0.0239(12) 0.0225(11) -0.0016(10) 0.0002(9) 0.0034(10)
N13 0.0639(19) 0.0218(13) 0.0540(18) -0.0079(12) 0.0296(15) -0.0080(13)
N14 0.0511(16) 0.0443(17) 0.0398(15) 0.0133(13) 0.0062(13) 0.0003(14)
N17 0.0346(13) 0.0276(12) 0.0274(13) 0.0041(10) 0.0060(10) 0.0041(10)
O1 0.0329(10) 0.0258(11) 0.0327(10) 0.0017(8) 0.0041(8) 0.0003(8)
O2 0.0303(10) 0.0245(10) 0.0372(11) -0.0043(8) 0.0063(8) -0.0013(8)
O3 0.0220(9) 0.0633(14) 0.0219(10) 0.0028(9) 0.0031(8) -0.0001(9)
O4 0.0284(10) 0.0333(11) 0.0333(11) -0.0089(9) -0.0033(8) 0.0076(8)
O5 0.0350(10) 0.0358(11) 0.0263(10) 0.0022(8) 0.0034(8) -0.0067(9)
O6 0.0561(13) 0.0392(12) 0.0251(10) 0.0027(9) 0.0140(9) 0.0013(10)
O7 0.0450(12) 0.0353(11) 0.0324(11) -0.0003(9) 0.0093(9) -0.0099(9)
O8 0.0720(17) 0.0507(15) 0.0523(15) -0.0056(12) 0.0146(13) 0.0097(13)
O9 0.0624(16) 0.0341(13) 0.0767(18) -0.0067(12) 0.0128(14) -0.0037(12)
O10 0.0951(19) 0.0333(12) 0.0695(17) -0.0201(12) 0.0490(15) -0.0202(12)

loop_
_atom_type_symbol
_atom_type_description
_atom_type_scat_dispersion_real
_atom_type_scat_dispersion_imag
_atom_type_scat_source
C C 0.0033 0.0016 'International Tables Vol C Tables 4.2.6.8 and 6.1.1.4'
H H 0.0000 0.0000 'International Tables Vol C Tables 4.2.6.8 and 6.1.1.4'
N N 0.0061 0.0033 'International Tables Vol C Tables 4.2.6.8 and 6.1.1.4'
O O 0.0106 0.0060 'International Tables Vol C Tables 4.2.6.8 and 6.1.1.4'
Ag Ag -0.8971 1.1015 'International Tables Vol C Tables 4.2.6.8 and 6.1.1.4'

loop_
_geom_angle_atom_site_label_1
_geom_angle_atom_site_label_2
_geom_angle_atom_site_label_3
_geom_angle
_geom_angle_site_symmetry_1
_geom_angle_site_symmetry_3
_geom_angle_publ_flag
N9 Ag1 N10 168.89(8) . . ?
N4 Ag2 N3 161.38(9) . . ?
C2 C1 C6 119.9(3) . . ?
C2 C1 H1A 120.1 . . ?
C6 C1 H1A 120.1 . . ?
C3 C2 C1 120.7(3) . . ?
C3 C2 H2A 119.6 . . ?
C1 C2 H2A 119.6 . . ?
C2 C3 C4 119.1(3) . . ?
C2 C3 H3A 120.4 . . ?
C4 C3 H3A 120.4 . . ?
C3 C4 C5 121.4(3) . . ?
C3 C4 H4A 119.3 . . ?
C5 C4 H4A 119.3 . . ?
C6 C5 C4 119.0(3) . . ?
C6 C5 H5A 120.5 . . ?
C4 C5 H5A 120.5 . . ?
C5 C6 C1 119.9(2) . . ?
C5 C6 N12 123.4(2) . . ?
C1 C6 N12 116.7(2) . . ?
O4 C7 N12 125.3(2) . . ?
O4 C7 N11 123.7(2) . . ?
N12 C7 N11 111.0(2) . . ?
C9 C8 C17 119.8(2) . . ?
C9 C8 H8A 120.1 . . ?
C17 C8 H8A 120.1 . . ?
N10 C9 C8 123.6(2) . . ?
N10 C9 H9 118.2 . . ?
C8 C9 H9 118.2 . . ?
N10 C10 C11 124.6(2) . . ?
N10 C10 H10 117.7 . . ?
C11 C10 H10 117.7 . . ?
C10 C11 C17 118.8(2) . . ?
C10 C11 H11 120.6 . . ?
C17 C11 H11 120.6 . . ?
N9 C12 C13 123.1(2) . . ?
N9 C12 H12 118.5 . . ?
C13 C12 H12 118.5 . . ?
C12 C13 C14 119.9(2) . . ?
C12 C13 H13 120.0 . . ?
C14 C13 H13 120.0 . . ?
N8 C14 C13 118.2(2) . . ?
N8 C14 C15 124.6(2) . . ?
C13 C14 C15 117.2(2) . . ?
C16 C15 C14 118.8(2) . . ?
C16 C15 H15 120.6 . . ?
C14 C15 H15 120.6 . . ?
N9 C16 C15 124.8(2) . . ?
N9 C16 H16 117.6 . . ?
C15 C16 H16 117.6 . . ?
N11 C17 C8 118.0(2) . . ?
N11 C17 C11 124.8(2) . . ?
C8 C17 C11 117.1(2) . . ?
C23 C18 C19 119.1(2) . . ?
C23 C18 N7 116.8(2) . . ?
C19 C18 N7 124.1(2) . . ?
C20 C19 C18 119.4(2) . . ?
C20 C19 H19 120.3 . . ?
C18 C19 H19 120.3 . . ?
C21 C20 C19 121.6(3) . . ?
C21 C20 H20 119.2 . . ?
C19 C20 H20 119.2 . . ?
C20 C21 C22 119.1(2) . . ?
C20 C21 H21 120.5 . . ?
C22 C21 H21 120.5 . . ?
C21 C22 C23 120.3(2) . . ?
C21 C22 H22 119.9 . . ?
C23 C22 H22 119.9 . . ?
C22 C23 C18 120.5(2) . . ?
C22 C23 H23 119.7 . . ?
C18 C23 H23 119.7 . . ?
C25 C24 C29 120.1(3) . . ?
C25 C24 H24 120.0 . . ?
C29 C24 H24 120.0 . . ?
C24 C25 C26 120.9(3) . . ?
C24 C25 H25 119.6 . . ?
C26 C25 H25 119.6 . . ?
C27 C26 C25 119.0(3) . . ?
C27 C26 H26 120.5 . . ?
C25 C26 H26 120.5 . . ?
C26 C27 C28 121.2(3) . . ?
C26 C27 H27 119.4 . . ?
C28 C27 H27 119.4 . . ?
C29 C28 C27 119.3(3) . . ?
C29 C28 H28 120.4 . . ?
C27 C28 H28 120.4 . . ?
C28 C29 C24 119.5(3) . . ?
C28 C29 N1 124.0(3) . . ?
C24 C29 N1 116.5(3) . . ?
O1 C30 N1 125.8(3) . . ?
O1 C30 N2 123.6(2) . . ?
N1 C30 N2 110.6(2) . . ?
N2 C31 C34 117.6(2) . . ?
N2 C31 C32 125.5(2) . . ?
C34 C31 C32 116.9(2) . . ?
C33 C32 C31 118.8(3) . . ?
C33 C32 H32 120.6 . . ?
C31 C32 H32 120.6 . . ?
N3 C33 C32 124.6(3) . . ?
N3 C33 H33 117.7 . . ?
C32 C33 H33 117.7 . . ?
C35 C34 C31 120.1(3) . . ?
C35 C34 H34 119.9 . . ?
C31 C34 H34 120.0 . . ?
N3 C35 C34 123.5(3) . . ?
N3 C35 H35 118.3 . . ?
C34 C35 H35 118.3 . . ?
N4 C36 C37 124.5(3) . . ?
N4 C36 H36 117.7 . . ?
C37 C36 H36 117.7 . . ?
C36 C37 C38 119.2(3) . . ?
C36 C37 H37 120.4 . . ?
C38 C37 H37 120.4 . . ?
N5 C38 C39 118.5(2) . . ?
N5 C38 C37 124.8(3) . . ?
C39 C38 C37 116.7(2) . . ?
C40 C39 C38 119.9(3) . . ?
C40 C39 H39 120.1 . . ?
C38 C39 H39 120.1 . . ?
N4 C40 C39 123.7(3) . . ?
N4 C40 H40 118.1 . . ?
C39 C40 H40 118.1 . . ?
O2 C41 N6 125.3(3) . . ?
O2 C41 N5 123.4(3) . . ?
N6 C41 N5 111.4(2) . . ?
C47 C42 C43 119.1(3) . . ?
C47 C42 N6 116.6(2) . . ?
C43 C42 N6 124.3(2) . . ?
C44 C43 C42 119.0(3) . . ?
C44 C43 H43 120.5 . . ?
C42 C43 H43 120.5 . . ?
C45 C44 C43 121.8(3) . . ?
C45 C44 H44 119.1 . . ?
C43 C44 H44 119.1 . . ?
C44 C45 C46 118.9(3) . . ?
C44 C45 H45 120.6 . . ?
C46 C45 H45 120.6 . . ?
C45 C46 C47 120.4(3) . . ?
C45 C46 H46 119.8 . . ?
C47 C46 H46 119.8 . . ?
C46 C47 C42 120.7(3) . . ?
C46 C47 H47 119.6 . . ?
C42 C47 H47 119.6 . . ?
N14 C48 C49 179.4(3) . . ?
C48 C49 H49A 109.5 . . ?
C48 C49 H49B 109.5 . . ?
H49A C49 H49B 109.5 . . ?
C48 C49 H49C 109.5 . . ?
H49A C49 H49C 109.5 . . ?
H49B C49 H49C 109.5 . . ?
O3 C50 N7 124.4(2) . . ?
O3 C50 N8 123.3(2) . . ?
N7 C50 N8 112.3(2) . . ?
C30 N1 C29 128.9(3) . . ?
C30 N1 H1 116(2) . . ?
C29 N1 H1 115(2) . . ?
C31 N2 C30 129.4(2) . . ?
C31 N2 H2 115(2) . . ?
C30 N2 H2 116(2) . . ?
C33 N3 C35 116.1(2) . . ?
C33 N3 Ag2 123.74(18) . . ?
C35 N3 Ag2 120.11(18) . . ?
C40 N4 C36 116.0(2) . . ?
C40 N4 Ag2 122.40(19) . . ?
C36 N4 Ag2 121.56(18) . . ?
C38 N5 C41 126.8(2) . . ?
C38 N5 H7 114(2) . . ?
C41 N5 H7 118(2) . . ?
C41 N6 C42 127.4(2) . . ?
C41 N6 H8 117.2(19) . . ?
C42 N6 H8 115.4(19) . . ?
C50 N7 C18 127.6(2) . . ?
C50 N7 H6 115(2) . . ?
C18 N7 H6 118(2) . . ?
C14 N8 C50 126.7(2) . . ?
C14 N8 H5 114.9(19) . . ?
C50 N8 H5 117.4(19) . . ?
C16 N9 C12 116.2(2) . . ?
C16 N9 Ag1 122.08(17) . . ?
C12 N9 Ag1 121.46(16) . . ?
C10 N10 C9 116.2(2) . . ?
C10 N10 Ag1 125.74(18) . . ?
C9 N10 Ag1 118.01(17) . . ?
C17 N11 C7 127.3(2) . . ?
C17 N11 H4 117(2) . . ?
C7 N11 H4 115(2) . . ?
C7 N12 C6 127.8(2) . . ?
C7 N12 H3 119(2) . . ?
C6 N12 H3 113(2) . . ?
O8 N13 O9 120.6(3) . . ?
O8 N13 O10 119.4(3) . . ?
O9 N13 O10 120.0(3) . . ?
O5 N17 O6 119.8(2) . . ?
O5 N17 O7 119.4(2) . . ?
O6 N17 O7 120.7(2) . . ?

loop_
_geom_bond_atom_site_label_1
_geom_bond_atom_site_label_2
_geom_bond_distance
_geom_bond_site_symmetry_2
_geom_bond_publ_flag
Ag1 N9 2.124(2) . ?
Ag1 N10 2.128(2) . ?
Ag2 N4 2.133(2) . ?
Ag2 N3 2.134(2) . ?
C1 C2 1.385(4) . ?
C1 C6 1.394(4) . ?
C1 H1A 0.9500 . ?
C2 C3 1.374(5) . ?
C2 H2A 0.9500 . ?
C3 C4 1.380(5) . ?
C3 H3A 0.9500 . ?
C4 C5 1.390(4) . ?
C4 H4A 0.9500 . ?
C5 C6 1.386(4) . ?
C5 H5A 0.9500 . ?
C6 N12 1.409(3) . ?
C7 O4 1.211(3) . ?
C7 N12 1.364(3) . ?
C7 N11 1.386(3) . ?
C8 C9 1.371(4) . ?
C8 C17 1.394(4) . ?
C8 H8A 0.9500 . ?
C9 N10 1.347(3) . ?
C9 H9 0.9500 . ?
C10 N10 1.335(3) . ?
C10 C11 1.376(4) . ?
C10 H10 0.9500 . ?
C11 C17 1.397(4) . ?
C11 H11 0.9500 . ?
C12 N9 1.352(3) . ?
C12 C13 1.375(3) . ?
C12 H12 0.9500 . ?
C13 C14 1.397(3) . ?
C13 H13 0.9500 . ?
C14 N8 1.382(3) . ?
C14 C15 1.398(3) . ?
C15 C16 1.370(3) . ?
C15 H15 0.9500 . ?
C16 N9 1.342(3) . ?
C16 H16 0.9500 . ?
C17 N11 1.379(3) . ?
C18 C23 1.393(3) . ?
C18 C19 1.397(4) . ?
C18 N7 1.408(3) . ?
C19 C20 1.387(3) . ?
C19 H19 0.9500 . ?
C20 C21 1.381(4) . ?
C20 H20 0.9500 . ?
C21 C22 1.385(4) . ?
C21 H21 0.9500 . ?
C22 C23 1.390(3) . ?
C22 H22 0.9500 . ?
C23 H23 0.9500 . ?
C24 C25 1.378(5) . ?
C24 C29 1.395(4) . ?
C24 H24 0.9500 . ?
C25 C26 1.380(5) . ?
C25 H25 0.9500 . ?
C26 C27 1.379(5) . ?
C26 H26 0.9500 . ?
C27 C28 1.390(4) . ?
C27 H27 0.9500 . ?
C28 C29 1.389(4) . ?
C28 H28 0.9500 . ?
C29 N1 1.401(4) . ?
C30 O1 1.214(3) . ?
C30 N1 1.366(3) . ?
C30 N2 1.389(4) . ?
C31 N2 1.367(3) . ?
C31 C34 1.398(4) . ?
C31 C32 1.399(4) . ?
C32 C33 1.373(4) . ?
C32 H32 0.9500 . ?
C33 N3 1.343(3) . ?
C33 H33 0.9500 . ?
C34 C35 1.367(4) . ?
C34 H34 0.9500 . ?
C35 N3 1.346(3) . ?
C35 H35 0.9500 . ?
C36 N4 1.347(4) . ?
C36 C37 1.371(4) . ?
C36 H36 0.9500 . ?
C37 C38 1.402(4) . ?
C37 H37 0.9500 . ?
C38 N5 1.373(3) . ?
C38 C39 1.401(4) . ?
C39 C40 1.374(4) . ?
C39 H39 0.9500 . ?
C40 N4 1.345(4) . ?
C40 H40 0.9500 . ?
C41 O2 1.212(3) . ?
C41 N6 1.368(3) . ?
C41 N5 1.395(4) . ?
C42 C47 1.388(4) . ?
C42 C43 1.393(4) . ?
C42 N6 1.405(4) . ?
C43 C44 1.386(4) . ?
C43 H43 0.9500 . ?
C44 C45 1.375(4) . ?
C44 H44 0.9500 . ?
C45 C46 1.377(4) . ?
C45 H45 0.9500 . ?
C46 C47 1.379(4) . ?
C46 H46 0.9500 . ?
C47 H47 0.9500 . ?
C48 N14 1.144(4) . ?
C48 C49 1.448(4) . ?
C49 H49A 0.9800 . ?
C49 H49B 0.9800 . ?
C49 H49C 0.9800 . ?
C50 O3 1.216(3) . ?
C50 N7 1.358(3) . ?
C50 N8 1.387(3) . ?
N1 H1 0.83(3) . ?
N2 H2 0.75(3) . ?
N5 H7 0.79(3) . ?
N6 H8 0.82(3) . ?
N7 H6 0.71(2) . ?
N8 H5 0.77(3) . ?
N11 H4 0.76(3) . ?
N12 H3 0.82(3) . ?
N13 O8 1.236(4) . ?
N13 O9 1.242(4) . ?
N13 O10 1.249(3) . ?
N17 O5 1.245(3) . ?
N17 O6 1.249(3) . ?
N17 O7 1.256(3) . ?
